data_7058623
loop_
_publ_author_name
'Hermosilla-Ib\'a\~nez, Patricio'
'Wrighton-Araneda, Kerry'
'Scarpetta-Pizo, Laura'
'Ca\~n\'on-Mancisidor, Walter'
'Gutierrez-Cuti\~no, Marlen'
'Le Fur, Eric'
'Paredes-Garcia, Veronica'
'Venegas-Yazigi, Diego'

_publ_section_title
;
 The origin of the electronic transitions of mixed valence
 polyoxovanadoborates [V12B18O60]. From an experimental and theoretical
 understanding.
;
_journal_name_full 'New Journal of Chemistry'
_journal_paper_doi 10.1039/C9NJ02549A
_journal_year 2019
_chemical_formula_moiety K9(V12B18O60H6)19.5H2O
_chemical_formula_sum 'B36 K18 O159 V24'
_chemical_formula_weight 4859.52
_space_group_crystal_system monoclinic
_space_group_IT_number 15
_space_group_name_Hall '-C 2yc'
_space_group_name_H-M_alt 'C 1 2/c 1'
_symmetry_space_group_name_Hall '-C 2yc'
_symmetry_space_group_name_H-M 'C 1 2/c 1'
_audit_creation_method SHELXL-2017/1
_audit_update_record
;
2019-05-11 deposited with the CCDC.    2019-07-11 downloaded from the CCDC.
;
_cell_angle_alpha 90
_cell_angle_beta 98.239(2)
_cell_angle_gamma 90
_cell_formula_units_Z 2
_cell_length_a 22.469(2)
_cell_length_b 18.076(2)
_cell_length_c 16.8452(17)
_cell_measurement_reflns_used 999
_cell_measurement_temperature 150(2)
_cell_measurement_theta_max 54.011
_cell_measurement_theta_min 4.507
_cell_volume 6771.1(12)
_computing_cell_refinement 'Bruker SMART'
_computing_data_collection 'Bruker SMART'
_computing_data_reduction 'Bruker SAINT'
_computing_molecular_graphics 'Bruker SHELXTL'
_computing_publication_material 'Bruker SHELXTL'
_computing_structure_refinement 'SHELXL-2017/1 (Sheldrick, 2017)'
_computing_structure_solution 'Bruker SHELXTL'
_diffrn_ambient_temperature 150(2)
_diffrn_measured_fraction_theta_full 0.999
_diffrn_measured_fraction_theta_max 0.937
_diffrn_measurement_device_type 'CCD area detector'
_diffrn_measurement_method 'phi and omega scans'
_diffrn_radiation_type MoK\a
_diffrn_radiation_wavelength 0.71073
_diffrn_reflns_av_R_equivalents 0.0544
_diffrn_reflns_av_unetI/netI 0.0544
_diffrn_reflns_Laue_measured_fraction_full 0.999
_diffrn_reflns_Laue_measured_fraction_max 0.937
_diffrn_reflns_limit_h_max 29
_diffrn_reflns_limit_h_min -28
_diffrn_reflns_limit_k_max 22
_diffrn_reflns_limit_k_min -23
_diffrn_reflns_limit_l_max 21
_diffrn_reflns_limit_l_min -21
_diffrn_reflns_number 26529
_diffrn_reflns_point_group_measured_fraction_full 0.999
_diffrn_reflns_point_group_measured_fraction_max 0.937
_diffrn_reflns_theta_full 25.242
_diffrn_reflns_theta_max 27.643
_diffrn_reflns_theta_min 1.452
_exptl_absorpt_coefficient_mu 2.277
_exptl_absorpt_correction_type multi-scan
_exptl_absorpt_process_details 'Bruker SADABS'
_exptl_crystal_colour 'dark red'
_exptl_crystal_density_diffrn 2.384
_exptl_crystal_description polyhedron
_exptl_crystal_F_000 4692
_exptl_crystal_size_max 0.22
_exptl_crystal_size_mid 0.20
_exptl_crystal_size_min 0.06
_exptl_transmission_factor_max 0.871
_exptl_transmission_factor_min 0.611
_refine_diff_density_max 1.168
_refine_diff_density_min -1.198
_refine_diff_density_rms 0.152
_refine_ls_extinction_method none
_refine_ls_goodness_of_fit_ref 1.134
_refine_ls_hydrogen_treatment undef
_refine_ls_matrix_type full
_refine_ls_number_parameters 643
_refine_ls_number_reflns 7402
_refine_ls_number_restraints 84
_refine_ls_restrained_S_all 1.150
_refine_ls_R_factor_all 0.0768
_refine_ls_R_factor_gt 0.0573
_refine_ls_shift/su_max 0.001
_refine_ls_shift/su_mean 0.000
_refine_ls_structure_factor_coef Fsqd
_refine_ls_weighting_details 'w=1/[\s^2^(Fo^2^)+(0.0421P)^2^+101.4567P] where P=(Fo^2^+2Fc^2^)/3'
_refine_ls_weighting_scheme calc
_refine_ls_wR_factor_gt 0.1331
_refine_ls_wR_factor_ref 0.1405
_reflns_Friedel_coverage 0.000
_reflns_number_gt 5867
_reflns_number_total 7402
_reflns_threshold_expression 'I > 2\s(I)'
_cod_data_source_file c9nj02549a2.cif
_cod_data_source_block PHI-2
_cod_original_cell_volume 6771.0(12)
_cod_database_code 7058623
_shelx_shelxl_version_number 2017/1
_shelx_space_group_comment
;
The symmetry employed for this shelxl refinement is uniquely defined
by the following loop, which should always be used as a source of
symmetry information in preference to the above space-group names.
They are only intended as comments.
;

loop_
_space_group_symop_operation_xyz
'x, y, z'
'-x, y, -z+1/2'
'x+1/2, y+1/2, z'
'-x+1/2, y+1/2, -z+1/2'
'-x, -y, -z'
'x, -y, z-1/2'
'-x+1/2, -y+1/2, -z'
'x+1/2, -y+1/2, z-1/2'

loop_
_atom_site_label
_atom_site_type_symbol
_atom_site_fract_x
_atom_site_fract_y
_atom_site_fract_z
_atom_site_U_iso_or_equiv
_atom_site_adp_type
_atom_site_occupancy
_atom_site_site_symmetry_order
_atom_site_calc_flag
_atom_site_refinement_flags_posn
_atom_site_refinement_flags_adp
_atom_site_refinement_flags_occupancy
V1 V 0.58729(4) 0.29960(5) 0.94321(5) 0.0101(2) Uani 1 1 d . . .
V2 V 0.66906(4) 0.31205(5) 0.81745(5) 0.0100(2) Uani 1 1 d . . .
V3 V 0.79654(4) 0.26975(5) 0.79528(5) 0.0104(2) Uani 1 1 d . . .
V4 V 0.80936(4) 0.39919(5) 0.90699(5) 0.0109(2) Uani 1 1 d . . .
V5 V 0.80086(4) 0.43401(5) 1.07828(5) 0.0108(2) Uani 1 1 d . . .
V6 V 0.67240(4) 0.42153(5) 1.00281(5) 0.0109(2) Uani 1 1 d . . .
B1 B 0.8964(3) 0.0400(4) 0.8107(4) 0.0142(13) Uani 1 1 d . . .
B2 B 0.7980(3) 0.1015(3) 0.8158(4) 0.0126(12) Uani 1 1 d . . .
B3 B 0.8949(3) 0.1628(3) 0.8759(4) 0.0106(12) Uani 1 1 d . . .
B4 B 0.5819(3) 0.1313(3) 0.9657(4) 0.0126(12) Uani 1 1 d . U .
B5 B 0.6016(3) 0.1657(3) 0.8309(4) 0.0120(12) Uani 1 1 d . . .
B6 B 0.5957(3) 0.1627(4) 0.6824(4) 0.0145(13) Uani 1 1 d . . .
B7 B 0.6947(3) 0.1535(3) 0.7640(4) 0.0116(12) Uani 1 1 d . . .
B8 B 0.9182(3) 0.2952(3) 0.9062(4) 0.0100(12) Uani 1 1 d . . .
B9 B 0.5243(3) 0.0881(4) 1.0724(4) 0.0134(12) Uani 1 1 d . . .
O1 O 0.52085(17) 0.3307(2) 0.9090(2) 0.0159(8) Uani 1 1 d . . .
O2 O 0.63196(17) 0.3490(2) 0.7362(2) 0.0151(8) Uani 1 1 d . . .
O3 O 0.80938(17) 0.2922(2) 0.7061(2) 0.0164(8) Uani 1 1 d . . .
O4 O 0.83187(18) 0.4711(2) 0.8627(2) 0.0174(9) Uani 1 1 d . . .
O5 O 0.81977(17) 0.5191(2) 1.0997(2) 0.0151(8) Uani 1 1 d . . .
O6 O 0.63985(18) 0.5018(2) 0.9964(2) 0.0183(9) Uani 1 1 d . . .
O7 O 0.57484(16) 0.2062(2) 1.0032(2) 0.0105(8) Uani 1 1 d . . .
O8 O 0.61736(16) 0.3503(2) 1.0421(2) 0.0120(8) Uani 1 1 d . . .
O9 O 0.61587(16) 0.2422(2) 0.8591(2) 0.0115(8) Uani 1 1 d . . .
O10 O 0.64558(17) 0.3661(2) 0.9069(2) 0.0141(8) Uani 1 1 d . . .
O11 O 0.71672(16) 0.2274(2) 0.7880(2) 0.0126(8) Uani 1 1 d . . .
O12 O 0.74959(16) 0.3510(2) 0.8312(2) 0.0123(8) Uani 1 1 d . . .
O13 O 0.83484(16) 0.1705(2) 0.8217(2) 0.0112(8) Uani 1 1 d . . .
O14 O 0.85472(16) 0.3147(2) 0.8769(2) 0.0134(8) Uani 1 1 d . . .
O15 O 0.85551(16) 0.3916(2) 1.0135(2) 0.0132(8) Uani 1 1 d . . .
O16 O 0.75181(16) 0.4350(2) 0.9732(2) 0.0139(8) Uani 1 1 d . . .
O17 O 0.84008(16) 0.3756(2) 1.1723(2) 0.0107(8) Uani 1 1 d . . .
O18 O 0.72239(16) 0.4137(2) 1.1074(2) 0.0129(8) Uani 1 1 d . . .
O19 O 0.93320(16) 0.2259(2) 0.8729(2) 0.0123(8) Uani 1 1 d . . .
O20 O 0.74560(16) 0.1050(2) 0.7541(2) 0.0116(8) Uani 1 1 d . . .
O21 O 0.83491(16) 0.0388(2) 0.7940(2) 0.0133(8) Uani 1 1 d . . .
O22 O 0.92708(17) 0.0984(2) 0.8471(2) 0.0149(8) Uani 1 1 d . . .
O23 O 0.92961(17) -0.0185(2) 0.7885(3) 0.0203(9) Uani 1 1 d . . .
O24 O 0.56369(16) 0.1312(2) 0.8806(2) 0.0114(8) Uani 1 1 d . . .
O25 O 0.54295(17) 0.0770(2) 1.0007(2) 0.0135(8) Uani 1 1 d . . .
O26 O 0.65646(16) 0.1559(2) 0.6854(2) 0.0139(8) Uani 1 1 d . . .
O27 O 0.56174(18) 0.1609(3) 0.6075(2) 0.0220(9) Uani 1 1 d . . .
O28 O 0.56855(16) 0.1688(2) 0.7479(2) 0.0133(8) Uani 1 1 d . . .
O29 O 0.95891(17) 0.3516(2) 0.8814(2) 0.0150(8) Uani 1 1 d . . .
O30 O 0.4863(2) 0.0387(2) 1.1013(3) 0.0223(10) Uani 1 1 d . . .
O100 O 0.250000 0.250000 0.500000 0.130(6) Uani 1 2 d S . P
O1W O 0.4060(4) -0.0548(7) 0.7354(6) 0.022(2) Uani 0.5 1 d . . P
O2W O 0.72488(17) 0.2342(2) 0.5854(2) 0.0071(8) Uani 1 1 d . . .
O3W O 0.7667(2) 0.0844(3) 0.6029(3) 0.0362(12) Uani 1 1 d . . .
O4W O 0.6110(9) 0.6232(9) 0.8623(13) 0.043(4) Uani 0.5 1 d . . P
O5W O 0.6352(7) 0.3589(8) 0.5684(9) 0.050(3) Uani 0.5 1 d . . P
O6W O 0.6029(5) 0.1678(6) 0.3861(6) 0.040(3) Uani 0.5 1 d . . P
O7W O 0.6700(6) 0.3685(7) 0.5867(7) 0.037(3) Uani 0.5 1 d . . P
O8W O 0.3993(7) -0.0212(8) 0.7478(10) 0.051(4) Uani 0.5 1 d . U P
O9W O 0.7121(7) 0.2421(8) 0.5413(10) 0.066(4) Uani 0.5 1 d . . P
O10W O 0.6389(5) 0.2009(7) 0.4472(7) 0.048(3) Uani 0.5 1 d . . P
O11W O 0.6199(12) 0.6483(11) 0.854(2) 0.096(10) Uani 0.5 1 d . . P
O12W O 0.500000 0.1784(4) 0.250000 0.0281(15) Uani 1 2 d S TU P
O13W O 0.5671(4) 0.1494(6) 0.2961(5) 0.103(3) Uani 1 1 d . U .
O14W O 0.545(2) 0.704(3) 0.945(2) 0.049(13) Uani 0.25 1 d . U P
O15W O 0.5008(5) 0.5441(7) 0.9980(7) 0.048(3) Uani 0.5 1 d . . P
O50A O 0.5197(10) 0.3226(14) 0.2709(14) 0.065(6) Uani 0.3 1 d . U P
O50B O 0.5298(11) 0.2736(15) 0.2736(15) 0.035(6) Uani 0.2 1 d . U P
K1 K 0.500000 0.29295(11) 0.750000 0.0216(4) Uani 1 2 d S TU P
K2 K 0.500000 0.04346(11) 0.750000 0.0249(4) Uani 1 2 d S TU P
K3A K 0.7433(4) 0.4285(5) 0.6932(5) 0.068(3) Uani 0.6 1 d . . P
K3B K 0.7500(4) 0.4418(5) 0.7083(5) 0.0150(12) Uani 0.4 1 d . . P
K4A K 0.62463(18) 0.0709(2) 0.5250(2) 0.0292(8) Uani 0.5 1 d . U P
K4B K 0.6513(2) 0.0962(2) 0.5309(2) 0.0386(9) Uani 0.5 1 d . U P
K5A K 0.54632(16) 0.4917(2) 0.8736(2) 0.0275(7) Uani 0.5 1 d . U P
K5B K 0.5404(2) 0.5340(4) 0.8772(3) 0.0643(14) Uani 0.5 1 d . U P
K6A K 0.54876(19) 0.2739(3) 0.4685(4) 0.0272(10) Uani 0.4 1 d . . P
K6B K 0.5462(14) 0.308(2) 0.462(2) 0.042(7) Uani 0.1 1 d . U P

loop_
_atom_site_aniso_label
_atom_site_aniso_U_11
_atom_site_aniso_U_22
_atom_site_aniso_U_33
_atom_site_aniso_U_23
_atom_site_aniso_U_13
_atom_site_aniso_U_12
V1 0.0067(4) 0.0103(4) 0.0122(4) -0.0001(4) -0.0022(3) -0.0001(3)
V2 0.0078(4) 0.0096(4) 0.0115(4) 0.0010(3) -0.0020(3) 0.0001(3)
V3 0.0085(4) 0.0103(4) 0.0116(4) 0.0001(3) -0.0016(3) -0.0009(3)
V4 0.0089(4) 0.0092(4) 0.0137(5) -0.0004(4) -0.0014(3) -0.0008(3)
V5 0.0087(4) 0.0089(4) 0.0141(5) -0.0013(4) -0.0004(3) -0.0011(3)
V6 0.0086(4) 0.0088(4) 0.0146(5) -0.0004(4) -0.0008(3) 0.0004(3)
B1 0.011(3) 0.016(3) 0.016(3) -0.001(2) 0.002(2) -0.003(2)
B2 0.009(3) 0.013(3) 0.015(3) 0.001(2) 0.000(2) 0.000(2)
B3 0.006(3) 0.008(3) 0.017(3) 0.001(2) -0.002(2) 0.000(2)
B4 0.011(3) 0.012(3) 0.015(3) 0.000(2) 0.001(2) -0.001(2)
B5 0.012(3) 0.012(3) 0.011(3) -0.002(2) -0.002(2) -0.003(2)
B6 0.013(3) 0.014(3) 0.015(3) -0.003(2) -0.001(2) -0.002(2)
B7 0.009(3) 0.012(3) 0.013(3) 0.000(2) -0.002(2) -0.001(2)
B8 0.005(3) 0.012(3) 0.012(3) 0.002(2) -0.003(2) 0.000(2)
B9 0.011(3) 0.013(3) 0.014(3) 0.003(2) -0.003(2) -0.001(2)
O1 0.0114(19) 0.017(2) 0.018(2) 0.0025(16) -0.0017(16) 0.0015(16)
O2 0.015(2) 0.015(2) 0.0138(19) 0.0024(16) -0.0035(15) 0.0025(16)
O3 0.0124(19) 0.019(2) 0.018(2) 0.0017(17) 0.0026(16) 0.0021(16)
O4 0.017(2) 0.012(2) 0.023(2) 0.0030(17) 0.0011(16) -0.0022(16)
O5 0.014(2) 0.0116(19) 0.019(2) -0.0017(16) 0.0017(16) -0.0005(15)
O6 0.016(2) 0.013(2) 0.025(2) -0.0002(17) -0.0014(17) 0.0014(16)
O7 0.0104(18) 0.0096(18) 0.0109(18) -0.0008(14) -0.0008(14) -0.0031(14)
O8 0.0114(19) 0.0107(19) 0.0128(19) 0.0004(15) -0.0017(15) -0.0027(15)
O9 0.0094(18) 0.0092(18) 0.0152(19) -0.0017(15) -0.0008(15) -0.0010(14)
O10 0.0128(19) 0.015(2) 0.0143(19) -0.0007(16) -0.0001(15) -0.0043(15)
O11 0.0093(18) 0.0106(19) 0.017(2) -0.0016(15) -0.0013(15) -0.0008(15)
O12 0.0101(18) 0.0093(18) 0.017(2) -0.0013(15) 0.0003(15) -0.0014(14)
O13 0.0090(18) 0.0080(18) 0.0157(19) 0.0000(15) -0.0012(15) -0.0004(14)
O14 0.0090(18) 0.0123(19) 0.017(2) -0.0025(16) -0.0046(15) 0.0006(15)
O15 0.0099(18) 0.016(2) 0.0128(19) 0.0011(16) -0.0014(15) 0.0004(15)
O16 0.0091(18) 0.014(2) 0.018(2) -0.0006(16) -0.0001(15) 0.0000(15)
O17 0.0073(17) 0.0108(18) 0.0131(19) -0.0004(15) -0.0014(14) -0.0017(14)
O18 0.0096(18) 0.0117(19) 0.0163(19) 0.0010(15) -0.0016(15) -0.0010(15)
O19 0.0084(18) 0.0126(19) 0.0151(19) -0.0001(15) -0.0008(15) -0.0027(15)
O20 0.0068(17) 0.0122(19) 0.0152(19) -0.0030(15) -0.0003(14) 0.0011(14)
O21 0.0083(18) 0.0097(19) 0.021(2) -0.0046(15) -0.0006(15) 0.0016(14)
O22 0.0106(19) 0.0103(19) 0.023(2) -0.0055(16) -0.0018(16) 0.0001(15)
O23 0.0090(19) 0.015(2) 0.036(3) -0.0060(18) 0.0011(17) 0.0005(16)
O24 0.0082(18) 0.0124(19) 0.0125(19) -0.0001(15) -0.0025(14) -0.0015(15)
O25 0.0123(19) 0.0111(19) 0.018(2) -0.0009(15) 0.0033(15) -0.0031(15)
O26 0.0087(18) 0.018(2) 0.0137(19) -0.0018(16) -0.0033(15) -0.0001(15)
O27 0.015(2) 0.034(3) 0.016(2) -0.0010(18) -0.0026(16) 0.0052(18)
O28 0.0078(18) 0.017(2) 0.0134(19) 0.0008(16) -0.0025(15) 0.0004(15)
O29 0.017(2) 0.014(2) 0.0142(19) -0.0014(16) 0.0014(16) -0.0064(16)
O30 0.028(2) 0.017(2) 0.023(2) -0.0048(17) 0.0088(19) -0.0139(18)
O100 0.150(14) 0.088(10) 0.143(14) -0.020(10) -0.012(11) -0.003(10)
O1W 0.012(5) 0.040(7) 0.012(5) 0.004(5) -0.003(3) -0.015(5)
O2W 0.0070(18) 0.0033(18) 0.010(2) 0.0015(16) -0.0029(15) 0.0001(14)
O3W 0.044(3) 0.037(3) 0.031(3) -0.011(2) 0.016(2) -0.001(2)
O4W 0.032(8) 0.020(9) 0.072(9) -0.008(8) -0.010(6) -0.006(6)
O5W 0.064(10) 0.043(8) 0.044(8) -0.001(6) 0.011(8) -0.007(8)
O6W 0.032(6) 0.047(7) 0.040(6) 0.015(5) 0.004(5) 0.001(5)
O7W 0.047(8) 0.033(6) 0.033(7) 0.003(5) 0.013(6) 0.002(6)
O8W 0.046(6) 0.057(6) 0.048(6) 0.010(4) 0.001(4) -0.002(4)
O9W 0.084(12) 0.054(9) 0.062(10) 0.031(8) 0.016(9) 0.004(8)
O10W 0.057(8) 0.048(7) 0.038(6) 0.021(5) 0.000(5) 0.000(6)
O11W 0.071(13) 0.037(13) 0.19(2) -0.065(15) 0.034(14) -0.024(10)
O12W 0.034(3) 0.044(3) 0.011(3) 0.000 0.018(2) 0.000
O13W 0.107(5) 0.128(5) 0.085(4) -0.011(4) 0.051(4) -0.019(4)
O14W 0.048(14) 0.049(14) 0.050(14) 0.000(5) 0.007(5) 0.000(5)
O15W 0.036(6) 0.053(7) 0.056(7) -0.008(6) 0.007(5) 0.005(6)
O50A 0.064(8) 0.068(8) 0.065(8) 0.000(5) 0.013(5) 0.001(5)
O50B 0.036(7) 0.036(7) 0.034(7) 0.001(5) 0.008(5) 0.001(5)
K1 0.0211(9) 0.0208(9) 0.0205(9) 0.000 -0.0056(7) 0.000
K2 0.0281(10) 0.0216(10) 0.0248(10) 0.000 0.0031(8) 0.000
K3A 0.065(5) 0.047(4) 0.105(6) 0.053(4) 0.064(4) 0.037(3)
K3B 0.016(2) 0.013(3) 0.0158(18) 0.0073(17) -0.0005(16) 0.0060(18)
K4A 0.0357(19) 0.0244(18) 0.0297(17) 0.0025(14) 0.0122(15) 0.0107(14)
K4B 0.056(2) 0.036(2) 0.0260(17) 0.0031(16) 0.0123(18) 0.0192(18)
K5A 0.0227(15) 0.0285(16) 0.0287(16) 0.0020(14) -0.0049(12) -0.0027(14)
K5B 0.037(2) 0.098(3) 0.055(2) 0.011(3) -0.0055(18) 0.006(3)
K6A 0.0165(19) 0.028(3) 0.037(3) -0.003(2) 0.0026(17) -0.0003(18)
K6B 0.041(8) 0.042(8) 0.042(8) 0.000(5) 0.004(5) 0.001(5)

loop_
_atom_type_symbol
_atom_type_description
_atom_type_scat_dispersion_real
_atom_type_scat_dispersion_imag
_atom_type_scat_source
H H 0.0000 0.0000 'International Tables Vol C Tables 4.2.6.8 and 6.1.1.4'
B B 0.0013 0.0007 'International Tables Vol C Tables 4.2.6.8 and 6.1.1.4'
O O 0.0106 0.0060 'International Tables Vol C Tables 4.2.6.8 and 6.1.1.4'
K K 0.2009 0.2494 'International Tables Vol C Tables 4.2.6.8 and 6.1.1.4'
V V 0.3005 0.5294 'International Tables Vol C Tables 4.2.6.8 and 6.1.1.4'

loop_
_geom_angle_atom_site_label_1
_geom_angle_atom_site_label_2
_geom_angle_atom_site_label_3
_geom_angle
_geom_angle_site_symmetry_1
_geom_angle_site_symmetry_3
O1 V1 O8 109.40(19) . .
O1 V1 O9 108.05(18) . .
O8 V1 O9 140.42(16) . .
O1 V1 O10 107.55(19) . .
O8 V1 O10 79.04(16) . .
O9 V1 O10 77.97(16) . .
O1 V1 O7 106.43(18) . .
O8 V1 O7 91.21(15) . .
O9 V1 O7 90.18(16) . .
O10 V1 O7 145.98(16) . .
O1 V1 V6 112.04(15) . .
O8 V1 V6 40.19(11) . .
O9 V1 V6 112.10(11) . .
O10 V1 V6 38.95(11) . .
O7 V1 V6 125.32(11) . .
O1 V1 V2 110.35(15) . .
O8 V1 V2 113.44(12) . .
O9 V1 V2 39.15(11) . .
O10 V1 V2 38.99(12) . .
O7 V1 V2 124.16(11) . .
V6 V1 V2 75.86(3) . .
O1 V1 K1 47.68(14) . .
O8 V1 K1 152.00(12) . .
O9 V1 K1 60.63(11) . .
O10 V1 K1 92.36(12) . .
O7 V1 K1 109.54(11) . .
V6 V1 K1 125.03(4) . .
V2 V1 K1 70.72(3) . .
O1 V1 K6B 50.1(5) . 2_656
O8 V1 K6B 79.0(7) . 2_656
O9 V1 K6B 137.1(7) . 2_656
O10 V1 K6B 139.2(7) . 2_656
O7 V1 K6B 68.2(6) . 2_656
V6 V1 K6B 110.7(7) . 2_656
V2 V1 K6B 160.4(5) . 2_656
K1 V1 K6B 91.2(6) . 2_656
O1 V1 K6A 53.24(17) . 2_656
O8 V1 K6A 85.32(14) . 2_656
O9 V1 K6A 128.33(14) . 2_656
O10 V1 K6A 149.08(16) . 2_656
O7 V1 K6A 59.86(15) . 2_656
V6 V1 K6A 119.57(9) . 2_656
V2 V1 K6A 159.70(10) . 2_656
K1 V1 K6A 89.09(9) . 2_656
K6B V1 K6A 10.0(7) 2_656 2_656
O1 V1 K5A 52.68(15) . .
O8 V1 K5A 82.54(12) . .
O9 V1 K5A 111.12(13) . .
O10 V1 K5A 58.16(13) . .
O7 V1 K5A 153.28(12) . .
V6 V1 K5A 62.50(6) . .
V2 V1 K5A 81.80(6) . .
K1 V1 K5A 70.45(6) . .
K6B V1 K5A 85.1(6) 2_656 .
K6A V1 K5A 93.64(12) 2_656 .
O2 V2 O12 107.96(18) . .
O2 V2 O10 106.40(18) . .
O12 V2 O10 94.48(16) . .
O2 V2 O9 107.55(18) . .
O12 V2 O9 144.38(16) . .
O10 V2 O9 78.20(16) . .
O2 V2 O11 109.60(18) . .
O12 V2 O11 77.22(15) . .
O10 V2 O11 143.90(17) . .
O9 V2 O11 88.35(16) . .
O2 V2 V1 109.28(14) . .
O12 V2 V1 127.01(12) . .
O10 V2 V1 39.20(11) . .
O9 V2 V1 39.17(11) . .
O11 V2 V1 121.90(12) . .
O2 V2 V3 112.04(14) . .
O12 V2 V3 38.77(11) . .
O10 V2 V3 126.21(12) . .
O9 V2 V3 121.45(11) . .
O11 V2 V3 38.57(11) . .
V1 V2 V3 138.60(4) . .
O2 V2 K3A 59.4(2) . .
O12 V2 K3A 48.76(18) . .
O10 V2 K3A 111.35(18) . .
O9 V2 K3A 165.09(17) . .
O11 V2 K3A 89.63(18) . .
V1 V2 K3A 147.87(14) . .
V3 V2 K3A 62.99(14) . .
O2 V2 K3B 62.92(18) . .
O12 V2 K3B 45.03(16) . .
O10 V2 K3B 106.32(19) . .
O9 V2 K3B 170.13(15) . .
O11 V2 K3B 92.6(2) . .
V1 V2 K3B 143.86(16) . .
V3 V2 K3B 63.30(16) . .
K3A V2 K3B 5.7(2) . .
O2 V2 K1 54.81(14) . .
O12 V2 K1 161.14(12) . .
O10 V2 K1 84.64(12) . .
O9 V2 K1 53.86(11) . .
O11 V2 K1 114.07(11) . .
V1 V2 K1 61.36(2) . .
V3 V2 K1 148.76(4) . .
K3A V2 K1 114.16(14) . .
K3B V2 K1 117.19(13) . .
O3 V3 O14 111.21(19) . .
O3 V3 O11 109.03(18) . .
O14 V3 O11 137.36(17) . .
O3 V3 O12 105.93(18) . .
O14 V3 O12 78.71(16) . .
O11 V3 O12 77.32(16) . .
O3 V3 O13 107.52(18) . .
O14 V3 O13 89.59(16) . .
O11 V3 O13 91.41(16) . .
O12 V3 O13 146.55(16) . .
O3 V3 V4 111.93(15) . .
O14 V3 V4 39.66(11) . .
O11 V3 V4 110.71(12) . .
O12 V3 V4 39.17(11) . .
O13 V3 V4 123.97(11) . .
O3 V3 V2 110.29(14) . .
O14 V3 V2 111.09(12) . .
O11 V3 V2 39.37(11) . .
O12 V3 V2 38.07(11) . .
O13 V3 V2 125.31(11) . .
V4 V3 V2 74.53(3) . .
O3 V3 K3A 55.1(2) . .
O14 V3 K3A 98.94(18) . .
O11 V3 K3A 92.56(18) . .
O12 V3 K3A 50.86(18) . .
O13 V3 K3A 162.47(18) . .
V4 V3 K3A 70.14(14) . .
V2 V3 K3A 65.70(15) . .
O3 V3 K3B 58.5(2) . .
O14 V3 K3B 93.16(16) . .
O11 V3 K3B 96.02(19) . .
O12 V3 K3B 47.6(2) . .
O13 V3 K3B 165.7(2) . .
V4 V3 K3B 64.41(12) . .
V2 V3 K3B 66.48(18) . .
K3A V3 K3B 5.9(2) . .
O4 V4 O12 107.03(19) . .
O4 V4 O16 106.01(19) . .
O12 V4 O16 94.20(16) . .
O4 V4 O14 107.56(19) . .
O12 V4 O14 79.24(16) . .
O16 V4 O14 146.26(17) . .
O4 V4 O15 108.77(19) . .
O12 V4 O15 144.09(17) . .
O16 V4 O15 78.70(16) . .
O14 V4 O15 87.43(16) . .
O4 V4 V5 110.12(15) . .
O12 V4 V5 126.98(12) . .
O16 V4 V5 39.87(11) . .
O14 V4 V5 121.75(12) . .
O15 V4 V5 38.98(11) . .
O4 V4 V3 110.32(15) . .
O12 V4 V3 39.92(11) . .
O16 V4 V3 127.74(12) . .
O14 V4 V3 39.44(11) . .
O15 V4 V3 121.08(12) . .
V5 V4 V3 139.40(4) . .
O4 V4 K3B 58.9(2) . .
O12 V4 K3B 48.10(19) . .
O16 V4 K3B 106.4(2) . .
O14 V4 K3B 93.8(2) . .
O15 V4 K3B 167.4(2) . .
V5 V4 K3B 143.86(17) . .
V3 V4 K3B 65.31(16) . .
O4 V4 K4A 45.81(16) . 4_656
O12 V4 K4A 145.87(14) . 4_656
O16 V4 K4A 78.75(13) . 4_656
O14 V4 K4A 124.03(13) . 4_656
O15 V4 K4A 67.76(13) . 4_656
V5 V4 K4A 65.57(6) . 4_656
V3 V4 K4A 152.03(7) . 4_656
K3B V4 K4A 101.51(16) . 4_656
O4 V4 K3A 63.11(19) . .
O12 V4 K3A 43.97(17) . .
O16 V4 K3A 107.59(18) . .
O14 V4 K3A 90.62(18) . .
O15 V4 K3A 170.58(18) . .
V5 V4 K3A 146.21(14) . .
V3 V4 K3A 60.95(13) . .
K3B V4 K3A 4.6(3) . .
K4A V4 K3A 106.07(15) 4_656 .
O4 V4 K4B 45.06(16) . 4_656
O12 V4 K4B 136.33(14) . 4_656
O16 V4 K4B 71.00(13) . 4_656
O14 V4 K4B 134.60(14) . 4_656
O15 V4 K4B 74.82(14) . 4_656
V5 V4 K4B 65.09(6) . 4_656
V3 V4 K4B 155.33(7) . 4_656
K3B V4 K4B 95.67(16) . 4_656
K4A V4 K4B 11.20(7) 4_656 4_656
K3A V4 K4B 100.27(15) . 4_656
O5 V5 O15 109.69(19) . .
O5 V5 O18 110.07(18) . .
O15 V5 O18 138.72(17) . .
O5 V5 O16 106.84(19) . .
O15 V5 O16 79.12(16) . .
O18 V5 O16 79.29(16) . .
O5 V5 O17 104.62(18) . .
O15 V5 O17 89.68(16) . .
O18 V5 O17 90.76(16) . .
O16 V5 O17 148.53(16) . .
O5 V5 V4 111.34(15) . .
O15 V5 V4 39.67(11) . .
O18 V5 V4 113.10(12) . .
O16 V5 V4 39.60(11) . .
O17 V5 V4 124.90(11) . .
O5 V5 V6 111.85(14) . .
O15 V5 V6 112.71(12) . .
O18 V5 V6 39.94(11) . .
O16 V5 V6 39.47(11) . .
O17 V5 V6 125.86(11) . .
V4 V5 V6 76.40(3) . .
O5 V5 K3B 48.8(2) . 6_566
O15 V5 K3B 157.1(2) . 6_566
O18 V5 K3B 64.2(2) . 6_566
O16 V5 K3B 112.08(16) . 6_566
O17 V5 K3B 89.37(15) . 6_566
V4 V5 K3B 145.59(12) . 6_566
V6 V5 K3B 86.06(14) . 6_566
O5 V5 K3A 46.5(2) . 6_566
O15 V5 K3A 156.13(19) . 6_566
O18 V5 K3A 64.70(18) . 6_566
O16 V5 K3A 106.83(18) . 6_566
O17 V5 K3A 95.31(17) . 6_566
V4 V5 K3A 139.63(14) . 6_566
V6 V5 K3A 83.01(14) . 6_566
K3B V5 K3A 6.0(2) 6_566 6_566
O5 V5 K4A 47.66(15) . 4_656
O15 V5 K4A 67.45(13) . 4_656
O18 V5 K4A 139.73(13) . 4_656
O16 V5 K4A 78.15(13) . 4_656
O17 V5 K4A 124.52(13) . 4_656
V4 V5 K4A 64.94(7) . 4_656
V6 V5 K4A 109.63(7) . 4_656
K3B V5 K4A 94.58(18) 6_566 4_656
K3A V5 K4A 90.78(16) 6_566 4_656
O5 V5 K4B 43.47(15) . 4_656
O15 V5 K4B 77.19(14) . 4_656
O18 V5 K4B 128.11(14) . 4_656
O16 V5 K4B 73.00(13) . 4_656
O17 V5 K4B 133.26(13) . 4_656
V4 V5 K4B 67.88(7) . 4_656
V6 V5 K4B 100.35(8) . 4_656
K3B V5 K4B 86.93(18) 6_566 4_656
K3A V5 K4B 82.48(16) 6_566 4_656
K4A V5 K4B 11.66(7) 4_656 4_656
O6 V6 O10 109.02(19) . .
O6 V6 O16 107.07(19) . .
O10 V6 O16 92.20(16) . .
O6 V6 O18 108.70(19) . .
O10 V6 O18 142.20(17) . .
O16 V6 O18 79.02(16) . .
O6 V6 O8 108.04(19) . .
O10 V6 O8 78.74(16) . .
O16 V6 O8 144.80(16) . .
O18 V6 O8 87.55(16) . .
O6 V6 V5 111.06(15) . .
O10 V6 V5 124.30(12) . .
O16 V6 V5 39.75(11) . .
O18 V6 V5 39.40(11) . .
O8 V6 V5 121.46(11) . .
O6 V6 V1 112.08(15) . .
O10 V6 V1 39.37(12) . .
O16 V6 V1 125.03(12) . .
O18 V6 V1 120.38(12) . .
O8 V6 V1 39.47(11) . .
V5 V6 V1 136.79(4) . .
O6 V6 K5A 47.67(15) . .
O10 V6 K5A 62.91(13) . .
O16 V6 K5A 118.75(13) . .
O18 V6 K5A 152.09(13) . .
O8 V6 K5A 87.43(12) . .
V5 V6 K5A 150.49(7) . .
V1 V6 K5A 69.05(6) . .
O6 V6 K5B 37.53(17) . .
O10 V6 K5B 72.38(15) . .
O16 V6 K5B 116.48(14) . .
O18 V6 K5B 144.16(15) . .
O8 V6 K5B 93.29(14) . .
V5 V6 K5B 142.51(10) . .
V1 V6 K5B 78.76(10) . .
K5A V6 K5B 10.25(9) . .
O22 B1 O21 122.5(5) . .
O22 B1 O23 117.3(5) . .
O21 B1 O23 120.1(5) . .
O22 B1 K5B 57.1(3) . 3_545
O21 B1 K5B 171.4(4) . 3_545
O23 B1 K5B 61.3(3) . 3_545
O22 B1 K5A 69.6(3) . 3_545
O21 B1 K5A 163.4(4) . 3_545
O23 B1 K5A 49.7(3) . 3_545
K5B B1 K5A 12.69(11) 3_545 3_545
O20 B2 O18 108.4(4) . 7_657
O20 B2 O21 106.3(4) . .
O18 B2 O21 109.6(5) 7_657 .
O20 B2 O13 113.3(5) . .
O18 B2 O13 109.9(4) 7_657 .
O21 B2 O13 109.4(4) . .
O20 B2 K3B 73.4(3) . 4_646
O18 B2 K3B 78.0(3) 7_657 4_646
O21 B2 K3B 56.6(3) . 4_646
O13 B2 K3B 166.0(4) . 4_646
O20 B2 K3A 79.2(3) . 4_646
O18 B2 K3A 74.8(3) 7_657 4_646
O21 B2 K3A 54.6(3) . 4_646
O13 B2 K3A 163.1(4) . 4_646
K3B B2 K3A 5.9(2) 4_646 4_646
O19 B3 O8 110.8(4) . 7_657
O19 B3 O22 106.8(4) . .
O8 B3 O22 110.3(4) 7_657 .
O19 B3 O13 113.0(4) . .
O8 B3 O13 108.0(4) 7_657 .
O22 B3 O13 107.8(4) . .
O19 B3 K6B 49.5(6) . 8_556
O8 B3 K6B 86.3(6) 7_657 8_556
O22 B3 K6B 76.5(8) . 8_556
O13 B3 K6B 161.6(6) . 8_556
O24 B4 O15 111.4(5) . 7_657
O24 B4 O25 107.1(4) . .
O15 B4 O25 108.5(4) 7_657 .
O24 B4 O7 112.8(5) . .
O15 B4 O7 108.0(4) 7_657 .
O25 B4 O7 108.8(4) . .
O24 B5 O9 109.9(5) . .
O24 B5 O28 108.1(4) . .
O9 B5 O28 108.8(4) . .
O24 B5 O17 113.5(5) . 7_657
O9 B5 O17 108.8(4) . 7_657
O28 B5 O17 107.6(4) . 7_657
O24 B5 K2 61.0(3) . .
O9 B5 K2 148.8(4) . .
O28 B5 K2 54.5(2) . .
O17 B5 K2 101.8(3) 7_657 .
O24 B5 K1 96.2(3) . .
O9 B5 K1 66.3(3) . .
O28 B5 K1 51.6(2) . .
O17 B5 K1 149.0(4) 7_657 .
K2 B5 K1 84.43(14) . .
O28 B6 O26 123.2(5) . .
O28 B6 O27 119.9(5) . .
O26 B6 O27 116.9(5) . .
O28 B6 K4B 162.6(4) . .
O26 B6 K4B 59.9(3) . .
O27 B6 K4B 59.6(3) . .
O28 B6 K4A 151.1(4) . .
O26 B6 K4A 70.8(3) . .
O27 B6 K4A 52.7(3) . .
K4B B6 K4A 13.22(8) . .
O28 B6 K2 51.9(3) . .
O26 B6 K2 128.0(4) . .
O27 B6 K2 89.9(3) . .
K4B B6 K2 111.6(2) . .
K4A B6 K2 99.23(18) . .
O28 B6 K1 45.6(3) . .
O26 B6 K1 135.2(4) . .
O27 B6 K1 91.6(3) . .
K4B B6 K1 146.7(2) . .
K4A B6 K1 144.1(2) . .
K2 B6 K1 82.39(15) . .
O11 B7 O20 109.9(4) . .
O11 B7 O26 110.7(4) . .
O20 B7 O26 106.2(4) . .
O11 B7 O17 108.1(4) . 7_657
O20 B7 O17 111.3(4) . 7_657
O26 B7 O17 110.7(4) . 7_657
O19 B8 O29 107.7(4) . .
O19 B8 O14 110.3(4) . .
O29 B8 O14 110.5(4) . .
O19 B8 O7 112.5(4) . 7_657
O29 B8 O7 108.7(4) . 7_657
O14 B8 O7 107.3(4) . 7_657
O19 B8 K6A 62.2(3) . 8_556
O29 B8 K6A 77.6(3) . 8_556
O14 B8 K6A 170.9(4) . 8_556
O7 B8 K6A 72.9(3) 7_657 8_556
O19 B8 K6B 53.0(8) . 8_556
O29 B8 K6B 85.6(7) . 8_556
O14 B8 K6B 160.8(8) . 8_556
O7 B8 K6B 75.6(7) 7_657 8_556
K6A B8 K6B 10.1(7) 8_556 8_556
O25 B9 O29 122.4(5) . 7_657
O25 B9 O30 120.6(5) . .
O29 B9 O30 117.0(5) 7_657 .
O25 B9 K4A 88.0(3) . 2_656
O29 B9 K4A 120.2(4) 7_657 2_656
O30 B9 K4A 60.6(3) . 2_656
V1 O1 K1 106.35(19) . .
V1 O1 K6B 103.9(7) . 2_656
K1 O1 K6B 132.5(8) . 2_656
V1 O1 K6A 100.6(2) . 2_656
K1 O1 K6A 124.37(18) . 2_656
K6B O1 K6A 12.3(9) 2_656 2_656
V1 O1 K5A 102.23(18) . .
K1 O1 K5A 93.31(14) . .
K6B O1 K5A 114.9(9) 2_656 .
K6A O1 K5A 127.15(19) 2_656 .
V2 O2 K3A 93.1(2) . .
V2 O2 K1 100.21(17) . .
K3A O2 K1 166.2(2) . .
V2 O2 K3B 90.2(2) . .
K3A O2 K3B 6.0(3) . .
K1 O2 K3B 166.4(2) . .
V3 O3 K3A 97.2(2) . .
V3 O3 K3B 94.3(3) . .
K3A O3 K3B 6.5(2) . .
V4 O4 K4A 108.7(2) . 4_656
V4 O4 K4B 111.5(2) . 4_656
K4A O4 K4B 15.01(10) 4_656 4_656
V4 O4 K3B 93.7(3) . .
K4A O4 K3B 147.1(3) 4_656 .
K4B O4 K3B 133.3(3) 4_656 .
V4 O4 K3A 91.2(2) . .
K4A O4 K3A 150.4(2) 4_656 .
K4B O4 K3A 136.5(2) 4_656 .
K3B O4 K3A 3.3(3) . .
V5 O5 K3A 107.4(3) . 6_566
V5 O5 K3B 104.0(3) . 6_566
K3A O5 K3B 7.9(3) 6_566 6_566
V5 O5 K4A 106.6(2) . 4_656
K3A O5 K4A 136.9(3) 6_566 4_656
K3B O5 K4A 143.8(3) 6_566 4_656
V5 O5 K4B 112.7(2) . 4_656
K3A O5 K4B 122.4(3) 6_566 4_656
K3B O5 K4B 129.9(3) 6_566 4_656
K4A O5 K4B 15.61(10) 4_656 4_656
V6 O6 K5A 106.3(2) . .
V6 O6 K5B 122.1(2) . .
K5A O6 K5B 15.93(12) . .
B4 O7 B8 113.8(4) . 7_657
B4 O7 V1 120.8(3) . .
B8 O7 V1 121.4(3) 7_657 .
B4 O7 K6A 124.1(3) . 2_656
B8 O7 K6A 79.6(3) 7_657 2_656
V1 O7 K6A 86.50(17) . 2_656
B4 O7 K6B 133.6(8) . 2_656
B8 O7 K6B 78.9(7) 7_657 2_656
V1 O7 K6B 78.7(6) . 2_656
K6A O7 K6B 10.0(6) 2_656 2_656
B3 O8 V1 130.2(3) 7_657 .
B3 O8 V6 129.4(3) 7_657 .
V1 O8 V6 100.35(17) . .
B5 O9 V2 127.4(3) . .
B5 O9 V1 130.9(3) . .
V2 O9 V1 101.68(17) . .
B5 O9 K1 87.8(3) . .
V2 O9 K1 95.85(14) . .
V1 O9 K1 86.39(13) . .
V6 O10 V2 146.2(2) . .
V6 O10 V1 101.67(18) . .
V2 O10 V1 101.80(18) . .
V6 O10 K5A 84.46(15) . .
V2 O10 K5A 119.18(17) . .
V1 O10 K5A 90.57(15) . .
B7 O11 V3 130.7(3) . .
B7 O11 V2 127.2(3) . .
V3 O11 V2 102.07(17) . .
V4 O12 V2 143.2(2) . .
V4 O12 V3 100.91(17) . .
V2 O12 V3 103.16(17) . .
V4 O12 K3B 99.1(2) . .
V2 O12 K3B 104.0(2) . .
V3 O12 K3B 99.3(3) . .
V4 O12 K3A 106.4(2) . .
V2 O12 K3A 98.8(2) . .
V3 O12 K3A 95.0(2) . .
K3B O12 K3A 7.8(3) . .
B2 O13 B3 113.5(4) . .
B2 O13 V3 121.0(3) . .
B3 O13 V3 121.9(3) . .
B8 O14 V3 131.1(3) . .
B8 O14 V4 127.9(3) . .
V3 O14 V4 100.90(17) . .
B4 O15 V5 130.6(3) 7_657 .
B4 O15 V4 127.5(3) 7_657 .
V5 O15 V4 101.36(17) . .
B4 O15 K4A 99.9(3) 7_657 4_656
V5 O15 K4A 80.64(14) . 4_656
V4 O15 K4A 79.72(14) . 4_656
V6 O16 V4 145.4(2) . .
V6 O16 V5 100.78(18) . .
V4 O16 V5 100.53(17) . .
B7 O17 B5 113.1(4) 7_657 7_657
B7 O17 V5 122.2(3) 7_657 .
B5 O17 V5 121.1(3) 7_657 .
B2 O18 V5 132.5(3) 7_657 .
B2 O18 V6 126.8(3) 7_657 .
V5 O18 V6 100.66(18) . .
B2 O18 K3B 74.8(3) 7_657 6_566
V5 O18 K3B 82.1(2) . 6_566
V6 O18 K3B 118.22(19) . 6_566
B2 O18 K3A 79.1(3) 7_657 6_566
V5 O18 K3A 82.3(2) . 6_566
V6 O18 K3A 111.7(2) . 6_566
K3B O18 K3A 6.5(2) 6_566 6_566
B3 O19 B8 120.4(4) . .
B3 O19 K6B 107.8(8) . 8_556
B8 O19 K6B 103.1(10) . 8_556
B3 O19 K6A 118.9(3) . 8_556
B8 O19 K6A 91.4(3) . 8_556
K6B O19 K6A 12.7(8) 8_556 8_556
B2 O20 B7 120.5(4) . .
B2 O20 K3B 78.9(3) . 4_646
B7 O20 K3B 124.3(4) . 4_646
B2 O20 K3A 75.2(3) . 4_646
B7 O20 K3A 125.1(3) . 4_646
K3B O20 K3A 3.9(3) 4_646 4_646
B1 O21 B2 121.4(4) . .
B1 O21 K3B 137.2(4) . 4_646
B2 O21 K3B 94.9(4) . 4_646
B1 O21 K3A 130.3(4) . 4_646
B2 O21 K3A 98.8(4) . 4_646
K3B O21 K3A 7.7(3) 4_646 4_646
B1 O22 B3 121.1(4) . .
B1 O22 K5B 98.6(4) . 3_545
B3 O22 K5B 138.0(3) . 3_545
B1 O22 K5A 87.5(3) . 3_545
B3 O22 K5A 147.3(3) . 3_545
K5B O22 K5A 11.39(14) 3_545 3_545
B1 O23 K5A 108.3(3) . 3_545
B1 O23 K5A 113.1(4) . 4_646
K5A O23 K5A 101.09(15) 3_545 4_646
B1 O23 K5B 93.9(4) . 3_545
K5A O23 K5B 15.73(11) 3_545 3_545
K5A O23 K5B 101.89(18) 4_646 3_545
B1 O23 K5B 101.8(4) . 4_646
K5A O23 K5B 97.54(17) 3_545 4_646
K5A O23 K5B 14.24(11) 4_646 4_646
K5B O23 K5B 94.71(19) 3_545 4_646
B5 O24 B4 118.7(4) . .
B5 O24 K2 93.7(3) . .
B4 O24 K2 142.6(3) . .
B9 O25 B4 122.0(5) . .
B9 O25 K4A 104.6(3) . 6_556
B4 O25 K4A 103.9(3) . 6_556
B6 O26 B7 119.3(5) . .
B6 O26 K4B 95.3(3) . .
B7 O26 K4B 139.8(3) . .
B6 O26 K4A 84.7(3) . .
B7 O26 K4A 143.2(3) . .
K4B O26 K4A 13.40(10) . .
B6 O27 K4A 103.1(4) . .
B6 O27 K4B 95.2(4) . .
K4A O27 K4B 15.53(10) . .
B6 O27 K6A 131.1(4) . .
K4A O27 K6A 90.47(18) . .
K4B O27 K6A 85.59(17) . .
B6 O28 B5 123.1(4) . .
B6 O28 K1 113.8(3) . .
B5 O28 K1 103.0(3) . .
B6 O28 K2 105.5(3) . .
B5 O28 K2 99.3(3) . .
K1 O28 K2 111.13(13) . .
B9 O29 B8 121.7(5) 7_657 .
B9 O29 K6A 101.4(3) 7_657 8_556
B8 O29 K6A 76.1(3) . 8_556
B9 O30 K2 130.3(4) . 5_657
B9 O30 K4A 96.6(3) . 2_656
K2 O30 K4A 131.95(16) 5_657 2_656
O8W O1W K2 65.8(19) . .
O9W O2W K4B 75.6(12) . .
K4B O3W K4A 9.28(11) . .
O11W O4W K5B 159(5) . .
O11W O4W K6B 92(6) . 6_566
K5B O4W K6B 79.1(11) . 6_566
O11W O4W K5A 167(5) . .
K5B O4W K5A 13.42(19) . .
K6B O4W K5A 90.9(11) 6_566 .
O11W O4W K6A 82(6) . 6_566
K5B O4W K6A 89.0(8) . 6_566
K6B O4W K6A 10.2(8) 6_566 6_566
K5A O4W K6A 101.0(7) . 6_566
O7W O5W K6B 157(2) . .
O7W O5W K6A 151.3(19) . .
K6B O5W K6A 12.6(9) . .
O7W O5W K3A 23.4(14) . .
K6B O5W K3A 177.2(12) . .
K6A O5W K3A 170.1(6) . .
O10W O6W O13W 161.8(10) . .
O10W O6W K6A 64.4(7) . .
O13W O6W K6A 114.4(6) . .
O10W O6W K4B 55.5(6) . .
O13W O6W K4B 141.0(7) . .
K6A O6W K4B 91.6(4) . .
O10W O6W K4A 69.0(6) . .
O13W O6W K4A 128.6(7) . .
K6A O6W K4A 92.8(3) . .
K4B O6W K4A 14.93(11) . .
O10W O6W K6B 64.7(9) . .
O13W O6W K6B 111.1(9) . .
K6A O6W K6B 8.8(8) . .
K4B O6W K6B 98.3(8) . .
K4A O6W K6B 100.8(8) . .
O5W O7W K3A 149.2(18) . .
O5W O7W K3B 147.2(18) . .
K3A O7W K3B 2.4(4) . .
O5W O7W K6B 17.9(15) . .
K3A O7W K6B 166.8(8) . .
K3B O7W K6B 164.6(7) . .
O1W O8W K2 100(2) . .
O1W O8W K3B 91(2) . 3_445
K2 O8W K3B 161.2(6) . 3_445
O2W O9W K4B 89.9(12) . .
O6W O10W K4B 96.1(8) . .
O6W O10W K6A 86.2(7) . .
K4B O10W K6A 111.7(5) . .
O6W O10W K4A 83.5(7) . .
K4B O10W K4A 14.66(14) . .
K6A O10W K4A 103.5(4) . .
O6W O10W K6B 90.1(10) . .
K4B O10W K6B 120.9(10) . .
K6A O10W K6B 10.5(8) . .
K4A O10W K6B 113.6(9) . .
O4W O11W K6B 77(6) . 6_566
O4W O11W K5B 17(4) . .
K6B O11W K5B 70.2(11) 6_566 .
O4W O11W K6A 89(6) . 6_566
K6B O11W K6A 11.3(8) 6_566 6_566
K5B O11W K6A 81.2(8) . 6_566
O4W O11W K5A 11(5) . .
K6B O11W K5A 79.7(11) 6_566 .
K5B O11W K5A 10.90(16) . .
K6A O11W K5A 91.0(8) 6_566 .
O13W O12W O13W 143.5(8) 2_655 .
O6W O13W O12W 130.6(7) . .
K6B O14W K6A 83(10) 6_566 6_566
K6B O14W K5B 73(10) 6_566 .
K6A O14W K5B 155(6) 6_566 .
O15W O15W K5B 88.5(9) 5_667 .
O15W O15W K5A 72.8(8) 5_667 5_667
K5B O15W K5A 161.2(6) . 5_667
O15W O15W K5A 71.9(8) 5_667 .
K5B O15W K5A 16.74(17) . .
K5A O15W K5A 144.7(5) 5_667 .
O15W O15W K5B 56.8(8) 5_667 5_667
K5B O15W K5B 145.3(5) . 5_667
K5A O15W K5B 16.13(14) 5_667 5_667
K5A O15W K5B 128.6(5) . 5_667
O15W O15W K6B 157.3(12) 5_667 6_566
K5B O15W K6B 73.0(9) . 6_566
K5A O15W K6B 125.7(9) 5_667 6_566
K5A O15W K6B 88.7(9) . 6_566
K5B O15W K6B 140.5(9) 5_667 6_566
O50B O50A O50A 102(2) . 2_655
O50B O50A O50B 68(3) . 2_655
O50A O50A O50B 35.7(12) 2_655 2_655
O50B O50A K5B 139(3) . 6_565
O50A O50A K5B 115.1(13) 2_655 6_565
O50B O50A K5B 142.5(14) 2_655 6_565
O50B O50A K6B 82(2) . .
O50A O50A K6B 134(3) 2_655 .
O50B O50A K6B 117.6(15) 2_655 .
K5B O50A K6B 60.2(8) 6_565 .
O50B O50A K6A 72(2) . .
O50A O50A K6A 133(3) 2_655 .
O50B O50A K6A 110.6(14) 2_655 .
K5B O50A K6A 70.5(5) 6_565 .
K6B O50A K6A 10.3(7) . .
O50A O50B O50B 77(2) . 2_655
O50A O50B O50A 42(2) . 2_655
O50B O50B O50A 35.5(11) 2_655 2_655
O50A O50B K6B 82(2) . .
O50B O50B K6B 121(2) 2_655 .
O50A O50B K6B 110.2(15) 2_655 .
O50A O50B K6A 93(2) . .
O50B O50B K6A 122(2) 2_655 .
O50A O50B K6A 118.4(14) 2_655 .
K6B O50B K6A 11.2(7) . .
O28 K1 O28 69.11(16) 2_656 .
O28 K1 O1 101.56(12) 2_656 2_656
O28 K1 O1 102.13(12) . 2_656
O28 K1 O1 102.12(12) 2_656 .
O28 K1 O1 101.56(12) . .
O1 K1 O1 151.15(18) 2_656 .
O28 K1 O9 48.44(10) 2_656 2_656
O28 K1 O9 100.18(11) . 2_656
O1 K1 O9 58.85(11) 2_656 2_656
O1 K1 O9 131.64(11) . 2_656
O28 K1 O9 100.18(11) 2_656 .
O28 K1 O9 48.44(10) . .
O1 K1 O9 131.64(11) 2_656 .
O1 K1 O9 58.85(11) . .
O9 K1 O9 145.63(15) 2_656 .
O28 K1 O2 74.11(11) 2_656 2_656
O28 K1 O2 143.10(12) . 2_656
O1 K1 O2 87.79(11) 2_656 2_656
O1 K1 O2 83.08(11) . 2_656
O9 K1 O2 54.84(10) 2_656 2_656
O9 K1 O2 139.86(10) . 2_656
O28 K1 O2 143.10(12) 2_656 .
O28 K1 O2 74.11(11) . .
O1 K1 O2 83.08(11) 2_656 .
O1 K1 O2 87.79(11) . .
O9 K1 O2 139.86(10) 2_656 .
O9 K1 O2 54.84(10) . .
O2 K1 O2 142.76(15) 2_656 .
O28 K1 B5 25.34(13) 2_656 2_656
O28 K1 B5 77.57(14) . 2_656
O1 K1 B5 76.39(13) 2_656 2_656
O1 K1 B5 125.01(14) . 2_656
O9 K1 B5 25.96(12) 2_656 2_656
O9 K1 B5 119.85(14) . 2_656
O2 K1 B5 70.33(13) 2_656 2_656
O2 K1 B5 140.39(13) . 2_656
O28 K1 B5 77.57(14) 2_656 .
O28 K1 B5 25.34(13) . .
O1 K1 B5 125.01(14) 2_656 .
O1 K1 B5 76.40(13) . .
O9 K1 B5 119.84(14) 2_656 .
O9 K1 B5 25.96(12) . .
O2 K1 B5 140.39(13) 2_656 .
O2 K1 B5 70.33(13) . .
B5 K1 B5 94.4(2) 2_656 .
O28 K1 B6 20.57(13) 2_656 2_656
O28 K1 B6 79.90(14) . 2_656
O1 K1 B6 117.42(14) 2_656 2_656
O1 K1 B6 82.87(14) . 2_656
O9 K1 B6 59.31(13) 2_656 2_656
O9 K1 B6 96.40(13) . 2_656
O2 K1 B6 64.22(13) 2_656 2_656
O2 K1 B6 149.97(13) . 2_656
B5 K1 B6 42.38(15) 2_656 2_656
B5 K1 B6 79.74(15) . 2_656
O28 K1 B6 79.90(14) 2_656 .
O28 K1 B6 20.57(13) . .
O1 K1 B6 82.87(14) 2_656 .
O1 K1 B6 117.42(13) . .
O9 K1 B6 96.40(13) 2_656 .
O9 K1 B6 59.31(13) . .
O2 K1 B6 149.97(13) 2_656 .
O2 K1 B6 64.22(13) . .
B5 K1 B6 79.74(15) 2_656 .
B5 K1 B6 42.38(15) . .
B6 K1 B6 95.1(2) 2_656 .
O8W K2 O8W 125.3(7) 2_656 .
O8W K2 O28 83.1(4) 2_656 .
O8W K2 O28 151.6(4) . .
O8W K2 O28 151.6(4) 2_656 2_656
O8W K2 O28 83.1(4) . 2_656
O28 K2 O28 68.63(16) . 2_656
O8W K2 O1W 13.9(4) 2_656 2_656
O8W K2 O1W 112.1(5) . 2_656
O28 K2 O1W 96.3(3) . 2_656
O28 K2 O1W 163.8(3) 2_656 2_656
O8W K2 O1W 112.1(5) 2_656 .
O8W K2 O1W 13.9(4) . .
O28 K2 O1W 163.8(3) . .
O28 K2 O1W 96.3(3) 2_656 .
O1W K2 O1W 99.3(5) 2_656 .
O8W K2 O30 76.1(4) 2_656 6
O8W K2 O30 76.6(4) . 6
O28 K2 O30 113.77(12) . 6
O28 K2 O30 116.46(11) 2_656 6
O1W K2 O30 74.3(2) 2_656 6
O1W K2 O30 66.7(2) . 6
O8W K2 O30 76.6(4) 2_656 5_657
O8W K2 O30 76.1(4) . 5_657
O28 K2 O30 116.46(11) . 5_657
O28 K2 O30 113.77(12) 2_656 5_657
O1W K2 O30 66.7(2) 2_656 5_657
O1W K2 O30 74.3(2) . 5_657
O30 K2 O30 118.17(18) 6 5_657
O8W K2 O24 84.2(4) 2_656 .
O8W K2 O24 126.9(4) . .
O28 K2 O24 49.07(11) . .
O28 K2 O24 75.92(11) 2_656 .
O1W K2 O24 89.8(2) 2_656 .
O1W K2 O24 135.1(2) . .
O30 K2 O24 155.95(11) 6 .
O30 K2 O24 69.25(11) 5_657 .
O8W K2 O24 126.9(4) 2_656 2_656
O8W K2 O24 84.2(4) . 2_656
O28 K2 O24 75.92(11) . 2_656
O28 K2 O24 49.07(11) 2_656 2_656
O1W K2 O24 135.1(2) 2_656 2_656
O1W K2 O24 89.8(2) . 2_656
O30 K2 O24 69.25(11) 6 2_656
O30 K2 O24 155.95(11) 5_657 2_656
O24 K2 O24 114.11(16) . 2_656
O8W K2 B5 75.0(4) 2_656 .
O8W K2 B5 150.3(4) . .
O28 K2 B5 26.19(13) . .
O28 K2 B5 78.45(14) 2_656 .
O1W K2 B5 85.4(3) 2_656 .
O1W K2 B5 160.3(2) . .
O30 K2 B5 132.68(14) 6 .
O30 K2 B5 90.27(13) 5_657 .
O24 K2 B5 25.25(13) . .
O24 K2 B5 100.47(14) 2_656 .
O8W K2 B5 150.3(4) 2_656 2_656
O8W K2 B5 75.0(4) . 2_656
O28 K2 B5 78.45(14) . 2_656
O28 K2 B5 26.20(13) 2_656 2_656
O1W K2 B5 160.3(2) 2_656 2_656
O1W K2 B5 85.4(3) . 2_656
O30 K2 B5 90.27(13) 6 2_656
O30 K2 B5 132.68(14) 5_657 2_656
O24 K2 B5 100.47(14) . 2_656
O24 K2 B5 25.25(13) 2_656 2_656
B5 K2 B5 96.7(2) . 2_656
O7W K3A O5 98.3(4) . 6_565
O7W K3A O21 90.5(4) . 4_656
O5 K3A O21 105.5(3) 6_565 4_656
O7W K3A O12 109.9(4) . .
O5 K3A O12 137.2(4) 6_565 .
O21 K3A O12 105.6(3) 4_656 .
O7W K3A O3 87.9(4) . .
O5 K3A O3 88.8(3) 6_565 .
O21 K3A O3 165.6(4) 4_656 .
O12 K3A O3 61.8(2) . .
O7W K3A O2 59.3(3) . .
O5 K3A O2 157.6(3) 6_565 .
O21 K3A O2 76.3(2) 4_656 .
O12 K3A O2 59.8(2) . .
O3 K3A O2 90.6(3) . .
O7W K3A O18 91.3(4) . 6_565
O5 K3A O18 58.8(2) 6_565 6_565
O21 K3A O18 47.14(17) 4_656 6_565
O12 K3A O18 146.8(3) . 6_565
O3 K3A O18 147.1(3) . 6_565
O2 K3A O18 116.9(3) . 6_565
O7W K3A O5W 7.5(4) . .
O5 K3A O5W 104.0(4) 6_565 .
O21 K3A O5W 84.4(4) 4_656 .
O12 K3A O5W 107.5(4) . .
O3 K3A O5W 92.7(4) . .
O2 K3A O5W 53.7(3) . .
O18 K3A O5W 90.3(3) 6_565 .
O7W K3A B2 103.2(4) . 4_656
O5 K3A B2 80.5(3) 6_565 4_656
O21 K3A B2 26.68(16) 4_656 4_656
O12 K3A B2 121.1(3) . 4_656
O3 K3A B2 165.5(3) . 4_656
O2 K3A B2 103.0(3) . 4_656
O18 K3A B2 26.09(15) 6_565 4_656
O5W K3A B2 99.2(4) . 4_656
O7W K3A O20 128.8(4) . 4_656
O5 K3A O20 77.6(2) 6_565 4_656
O21 K3A O20 44.64(16) 4_656 4_656
O12 K3A O20 106.0(3) . 4_656
O3 K3A O20 142.1(3) . 4_656
O2 K3A O20 114.9(3) . 4_656
O18 K3A O20 42.55(14) 6_565 4_656
O5W K3A O20 124.8(4) . 4_656
B2 K3A O20 25.61(14) 4_656 4_656
O7W K3A O4 165.2(5) . .
O5 K3A O4 93.9(3) 6_565 .
O21 K3A O4 94.4(3) 4_656 .
O12 K3A O4 55.27(18) . .
O3 K3A O4 83.9(2) . .
O2 K3A O4 108.3(3) . .
O18 K3A O4 102.2(2) 6_565 .
O5W K3A O4 161.8(4) . .
B2 K3A O4 87.1(2) 4_656 .
O20 K3A O4 62.21(17) 4_656 .
O7W K3A V3 98.2(4) . .
O5 K3A V3 112.4(3) 6_565 .
O21 K3A V3 139.2(3) 4_656 .
O12 K3A V3 34.14(13) . .
O3 K3A V3 27.64(11) . .
O2 K3A V3 74.3(2) . .
O18 K3A V3 168.1(3) 6_565 .
O5W K3A V3 100.1(3) . .
B2 K3A V3 153.2(3) 4_656 .
O20 K3A V3 131.0(3) 4_656 .
O4 K3A V3 69.20(18) . .
O21 K3B O12 110.3(4) 4_656 .
O21 K3B O5 108.3(4) 4_656 6_565
O12 K3B O5 140.3(4) . 6_565
O21 K3B O7W 85.2(3) 4_656 .
O12 K3B O7W 101.6(4) . .
O5 K3B O7W 90.1(4) 6_565 .
O21 K3B O4 104.6(3) 4_656 .
O12 K3B O4 60.17(19) . .
O5 K3B O4 101.5(3) 6_565 .
O7W K3B O4 161.3(5) . .
O21 K3B O20 48.9(2) 4_656 4_656
O12 K3B O20 116.5(3) . 4_656
O5 K3B O20 83.1(3) 6_565 4_656
O7W K3B O20 127.2(4) . 4_656
O4 K3B O20 69.42(18) . 4_656
O21 K3B O3 159.0(4) 4_656 .
O12 K3B O3 60.3(2) . .
O5 K3B O3 85.7(3) 6_565 .
O7W K3B O3 79.0(3) . .
O4 K3B O3 87.2(3) . .
O20 K3B O3 151.3(3) 4_656 .
O21 K3B B2 28.55(17) 4_656 4_656
O12 K3B B2 130.1(4) . 4_656
O5 K3B B2 83.7(3) 6_565 4_656
O7W K3B B2 99.7(4) . 4_656
O4 K3B B2 96.2(3) . 4_656
O20 K3B B2 27.60(16) 4_656 4_656
O3 K3B B2 169.3(4) . 4_656
O21 K3B O18 48.6(2) 4_656 6_565
O12 K3B O18 157.1(4) . 6_565
O5 K3B O18 59.8(2) 6_565 6_565
O7W K3B O18 86.7(3) . 6_565
O4 K3B O18 111.8(3) . 6_565
O20 K3B O18 45.25(18) 4_656 6_565
O3 K3B O18 142.6(4) . 6_565
B2 K3B O18 27.15(16) 4_656 6_565
O21 K3B O2 74.7(3) 4_656 .
O12 K3B O2 57.9(2) . .
O5 K3B O2 144.3(3) 6_565 .
O7W K3B O2 54.3(3) . .
O4 K3B O2 112.3(3) . .
O20 K3B O2 118.8(4) 4_656 .
O3 K3B O2 84.8(3) . .
B2 K3B O2 103.1(3) 4_656 .
O18 K3B O2 114.2(3) 6_565 .
O21 K3B O8W 125.2(4) 4_656 3
O12 K3B O8W 94.7(4) . 3
O5 K3B O8W 54.6(3) 6_565 3
O7W K3B O8W 137.4(5) . 3
O4 K3B O8W 48.0(3) . 3
O20 K3B O8W 76.3(3) 4_656 3
O3 K3B O8W 75.7(3) . 3
B2 K3B O8W 99.1(4) 4_656 3
O18 K3B O8W 93.2(4) 6_565 3
O2 K3B O8W 152.1(4) . 3
O21 K3B V5 82.0(3) 4_656 6_565
O12 K3B V5 160.3(3) . 6_565
O5 K3B V5 27.19(14) 6_565 6_565
O7W K3B V5 94.5(3) . 6_565
O4 K3B V5 102.5(3) . 6_565
O20 K3B V5 59.5(2) 4_656 6_565
O3 K3B V5 112.8(3) . 6_565
B2 K3B V5 56.6(2) 4_656 6_565
O18 K3B V5 33.75(13) 6_565 6_565
O2 K3B V5 141.8(3) . 6_565
O8W K3B V5 65.6(3) 3 6_565
K4B K4A O27 91.9(5) . .
K4B K4A O4 96.5(5) . 4_646
O27 K4A O4 102.03(18) . 4_646
K4B K4A O10W 52.5(5) . .
O27 K4A O10W 80.4(3) . .
O4 K4A O10W 149.0(3) 4_646 .
K4B K4A O5 82.3(5) . 4_646
O27 K4A O5 159.12(19) . 4_646
O4 K4A O5 98.57(16) 4_646 4_646
O10W K4A O5 80.2(3) . 4_646
K4B K4A O6W 77.2(5) . .
O27 K4A O6W 90.6(3) . .
O4 K4A O6W 166.1(3) 4_646 .
O10W K4A O6W 27.6(3) . .
O5 K4A O6W 68.5(3) 4_646 .
K4B K4A O30 139.2(5) . 2_656
O27 K4A O30 92.19(16) . 2_656
O4 K4A O30 122.19(18) 4_646 2_656
O10W K4A O30 88.3(3) . 2_656
O5 K4A O30 79.64(15) 4_646 2_656
O6W K4A O30 62.2(2) . 2_656
K4B K4A O26 60.2(5) . .
O27 K4A O26 47.03(13) . .
O4 K4A O26 72.83(14) 4_646 .
O10W K4A O26 87.9(3) . .
O5 K4A O26 139.38(18) 4_646 .
O6W K4A O26 113.2(3) . .
O30 K4A O26 139.06(16) 2_656 .
K4B K4A O25 161.7(5) . 6
O27 K4A O25 103.66(17) . 6
O4 K4A O25 71.20(14) 4_646 6
O10W K4A O25 138.9(3) . 6
O5 K4A O25 86.18(15) 4_646 6
O6W K4A O25 111.7(3) . 6
O30 K4A O25 50.99(12) 2_656 6
O26 K4A O25 125.12(16) . 6
K4B K4A B6 80.3(5) . .
O27 K4A B6 24.24(15) . .
O4 K4A B6 82.23(17) 4_646 .
O10W K4A B6 90.2(3) . .
O5 K4A B6 162.6(2) 4_646 .
O6W K4A B6 108.5(3) . .
O30 K4A B6 114.78(17) 2_656 .
O26 K4A B6 24.53(13) . .
O25 K4A B6 110.30(17) 6 .
K4B K4A O3W 35.6(5) . .
O27 K4A O3W 107.66(18) . .
O4 K4A O3W 62.28(15) 4_646 .
O10W K4A O3W 87.3(3) . .
O5 K4A O3W 79.00(15) 4_646 .
O6W K4A O3W 108.6(3) . .
O30 K4A O3W 158.63(17) 2_656 .
O26 K4A O3W 61.65(13) . .
O25 K4A O3W 127.86(16) 6 .
B6 K4A O3W 86.15(17) . .
K4B K4A O15 119.3(5) . 4_646
O27 K4A O15 141.76(19) . 4_646
O4 K4A O15 56.14(12) 4_646 4_646
O10W K4A O15 135.4(3) . 4_646
O5 K4A O15 55.65(12) 4_646 4_646
O6W K4A O15 116.0(3) . 4_646
O30 K4A O15 78.52(13) 2_656 4_646
O26 K4A O15 128.90(15) . 4_646
O25 K4A O15 42.64(10) 6 4_646
B6 K4A O15 134.09(18) . 4_646
O3W K4A O15 90.03(14) . 4_646
K4A K4B O10W 112.8(6) . .
K4A K4B O3W 135.1(5) . .
O10W K4B O3W 110.8(4) . .
K4A K4B O5 82.1(5) . 4_646
O10W K4B O5 87.1(3) . 4_646
O3W K4B O5 89.89(17) . 4_646
K4A K4B O27 72.6(5) . .
O10W K4B O27 84.8(3) . .
O3W K4B O27 122.1(2) . .
O5 K4B O27 147.7(2) 4_646 .
K4A K4B O26 106.4(5) . .
O10W K4B O26 103.4(3) . .
O3W K4B O26 72.85(16) . .
O5 K4B O26 162.0(2) 4_646 .
O27 K4B O26 49.30(13) . .
K4A K4B O6W 87.9(5) . .
O10W K4B O6W 28.3(4) . .
O3W K4B O6W 130.2(3) . .
O5 K4B O6W 69.5(3) 4_646 .
O27 K4B O6W 89.6(3) . .
O26 K4B O6W 125.6(3) . .
K4A K4B O4 68.5(5) . 4_646
O10W K4B O4 178.2(4) . 4_646
O3W K4B O4 68.13(16) . 4_646
O5 K4B O4 94.29(16) 4_646 4_646
O27 K4B O4 94.59(17) . 4_646
O26 K4B O4 74.92(15) . 4_646
O6W K4B O4 153.4(3) . 4_646
K4A K4B O9W 154.7(6) . .
O10W K4B O9W 48.2(4) . .
O3W K4B O9W 68.9(3) . .
O5 K4B O9W 109.7(4) 4_646 .
O27 K4B O9W 87.5(3) . .
O26 K4B O9W 69.2(3) . .
O6W K4B O9W 76.2(4) . .
O4 K4B O9W 130.1(4) 4_646 .
K4A K4B O2W 157.6(5) . .
O10W K4B O2W 62.4(3) . .
O3W K4B O2W 59.24(17) . .
O5 K4B O2W 118.19(19) 4_646 .
O27 K4B O2W 85.09(16) . .
O26 K4B O2W 57.28(14) . .
O6W K4B O2W 90.6(3) . .
O4 K4B O2W 115.92(18) 4_646 .
O9W K4B O2W 14.6(3) . .
K4A K4B B6 86.5(5) . .
O10W K4B B6 98.5(4) . .
O3W K4B B6 97.42(19) . .
O5 K4B B6 168.5(2) 4_646 .
O27 K4B B6 25.15(14) . .
O26 K4B B6 24.86(14) . .
O6W K4B B6 111.4(3) . .
O4 K4B B6 80.29(17) 4_646 .
O9W K4B B6 81.3(3) . .
O2W K4B B6 73.32(16) . .
K4A K4B V5 74.6(5) . 4_646
O10W K4B V5 110.9(3) . 4_646
O3W K4B V5 80.40(14) . 4_646
O5 K4B V5 23.85(9) 4_646 4_646
O27 K4B V5 147.1(2) . 4_646
O26 K4B V5 142.16(15) . 4_646
O6W K4B V5 92.1(3) . 4_646
O4 K4B V5 70.46(11) 4_646 4_646
O9W K4B V5 124.8(3) . 4_646
O2W K4B V5 127.75(16) . 4_646
B6 K4B V5 149.34(18) . 4_646
K5B K5A O15W 94.9(6) . 5_667
K5B K5A O15W 59.8(6) . .
O15W K5A O15W 35.3(5) 5_667 .
K5B K5A O6 89.9(5) . .
O15W K5A O6 75.5(3) 5_667 .
O15W K5A O6 73.7(3) . .
K5B K5A O4W 43.2(7) . .
O15W K5A O4W 122.6(6) 5_667 .
O15W K5A O4W 90.8(6) . .
O6 K5A O4W 69.3(4) . .
K5B K5A O23 86.9(5) . 3_455
O15W K5A O23 87.0(3) 5_667 3_455
O15W K5A O23 89.4(3) . 3_455
O6 K5A O23 161.9(2) . 3_455
O4W K5A O23 118.4(4) . 3_455
K5B K5A O23 101.2(6) . 4_656
O15W K5A O23 157.5(3) 5_667 4_656
O15W K5A O23 158.2(3) . 4_656
O6 K5A O23 119.69(17) . 4_656
O4W K5A O23 79.6(5) . 4_656
O23 K5A O23 78.41(15) 3_455 4_656
K5B K5A O1 152.2(6) . .
O15W K5A O1 59.5(3) 5_667 .
O15W K5A O1 94.7(3) . .
O6 K5A O1 93.54(15) . .
O4W K5A O1 159.6(4) . .
O23 K5A O1 81.30(14) 3_455 .
O23 K5A O1 101.02(16) 4_656 .
K5B K5A O10 144.2(5) . .
O15W K5A O10 92.0(3) 5_667 .
O15W K5A O10 117.3(3) . .
O6 K5A O10 58.01(13) . .
O4W K5A O10 105.1(4) . .
O23 K5A O10 128.59(16) 3_455 .
O23 K5A O10 84.16(14) 4_656 .
O1 K5A O10 55.13(12) . .
K5B K5A O22 44.7(5) . 3_455
O15W K5A O22 80.7(3) 5_667 3_455
O15W K5A O22 59.6(3) . 3_455
O6 K5A O22 126.02(16) . 3_455
O4W K5A O22 85.0(4) . 3_455
O23 K5A O22 44.30(12) 3_455 3_455
O23 K5A O22 99.79(14) 4_656 3_455
O1 K5A O22 114.61(15) . 3_455
O10 K5A O22 169.71(16) . 3_455
K5B K5A O11W 42.6(7) . .
O15W K5A O11W 123.9(7) 5_667 .
O15W K5A O11W 91.6(6) . .
O6 K5A O11W 71.2(6) . .
O4W K5A O11W 2.0(9) . .
O23 K5A O11W 116.6(6) 3_455 .
O23 K5A O11W 78.2(6) 4_656 .
O1 K5A O11W 161.1(5) . .
O10 K5A O11W 106.3(5) . .
O22 K5A O11W 83.9(5) 3_455 .
K5B K5A B1 67.1(5) . 3_455
O15W K5A B1 80.0(3) 5_667 3_455
O15W K5A B1 71.6(3) . 3_455
O6 K5A B1 144.65(19) . 3_455
O4W K5A B1 104.7(4) . 3_455
O23 K5A B1 21.97(14) 3_455 3_455
O23 K5A B1 91.86(16) 4_656 3_455
O1 K5A B1 95.64(16) . 3_455
O10 K5A B1 148.68(17) . 3_455
O22 K5A B1 22.84(13) 3_455 3_455
O11W K5A B1 103.3(5) . 3_455
K5A K5B O4W 123.4(8) . .
K5A K5B O15W 103.4(7) . .
O4W K5B O15W 113.2(7) . .
K5A K5B O22 124.0(6) . 3_455
O4W K5B O22 108.4(5) . 3_455
O15W K5B O22 71.0(3) . 3_455
K5A K5B O11W 126.5(8) . .
O4W K5B O11W 3.8(10) . .
O15W K5B O11W 113.2(8) . .
O22 K5B O11W 104.6(6) 3_455 .
K5A K5B O15W 69.0(6) . 5_667
O4W K5B O15W 138.0(6) . 5_667
O15W K5B O15W 34.7(5) . 5_667
O22 K5B O15W 87.4(3) 3_455 5_667
O11W K5B O15W 139.9(8) . 5_667
K5A K5B O6 74.2(5) . .
O4W K5B O6 74.7(5) . .
O15W K5B O6 76.1(3) . .
O22 K5B O6 145.2(3) 3_455 .
O11W K5B O6 78.2(7) . .
O15W K5B O6 71.1(3) 5_667 .
K5A K5B O23 77.3(5) . 3_455
O4W K5B O23 137.3(5) . 3_455
O15W K5B O23 93.9(3) . 3_455
O22 K5B O23 48.78(13) 3_455 3_455
O11W K5B O23 134.1(7) . 3_455
O15W K5B O23 82.5(3) 5_667 3_455
O6 K5B O23 146.5(3) . 3_455
K5A K5B O23 64.6(5) . 4_656
O4W K5B O23 82.8(6) . 4_656
O15W K5B O23 163.9(4) . 4_656
O22 K5B O23 105.95(19) 3_455 4_656
O11W K5B O23 82.9(7) . 4_656
O15W K5B O23 131.1(3) 5_667 4_656
O6 K5B O23 108.8(2) . 4_656
O23 K5B O23 73.50(18) 3_455 4_656
K5A K5B O50A 141.0(8) . 6_566
O4W K5B O50A 53.7(6) . 6_566
O15W K5B O50A 112.8(6) . 6_566
O22 K5B O50A 59.7(5) 3_455 6_566
O11W K5B O50A 50.0(8) . 6_566
O15W K5B O50A 143.7(6) 5_667 6_566
O6 K5B O50A 127.4(5) . 6_566
O23 K5B O50A 86.0(4) 3_455 6_566
O23 K5B O50A 77.0(5) 4_656 6_566
K5A K5B K6B 156.3(8) . 6_566
O4W K5B K6B 55.8(8) . 6_566
O15W K5B K6B 62.4(7) . 6_566
O22 K5B K6B 71.6(6) 3_455 6_566
O11W K5B K6B 54.2(9) . 6_566
O15W K5B K6B 96.3(7) 5_667 6_566
O6 K5B K6B 83.6(6) . 6_566
O23 K5B K6B 120.4(6) 3_455 6_566
O23 K5B K6B 132.6(6) 4_656 6_566
O50A K5B K6B 60.8(7) 6_566 6_566
K5A K5B B1 100.2(6) . 3_455
O4W K5B B1 127.1(5) . 3_455
O15W K5B B1 79.3(3) . 3_455
O22 K5B B1 24.24(14) 3_455 3_455
O11W K5B B1 123.3(7) . 3_455
O15W K5B B1 81.8(3) 5_667 3_455
O6 K5B B1 152.6(2) . 3_455
O23 K5B B1 24.84(14) 3_455 3_455
O23 K5B B1 91.94(19) 4_656 3_455
O50A K5B B1 73.7(4) 6_566 3_455
K6B K5B B1 95.7(6) 6_566 3_455
O14W K6A K6B 35(5) 6_565 .
O14W K6A O10W 108(5) 6_565 .
K6B K6A O10W 124(3) . .
O14W K6A O6W 99(5) 6_565 .
K6B K6A O6W 130(3) . .
O10W K6A O6W 29.4(3) . .
O14W K6A O5W 93(5) 6_565 .
K6B K6A O5W 67(3) . .
O10W K6A O5W 82.5(4) . .
O6W K6A O5W 111.3(4) . .
O14W K6A O19 65(5) 6_565 8_455
K6B K6A O19 81(3) . 8_455
O10W K6A O19 127.9(4) . 8_455
O6W K6A O19 98.5(3) . 8_455
O5W K6A O19 145.6(4) . 8_455
O14W K6A O1 103(5) 6_565 2_656
K6B K6A O1 74(3) . 2_656
O10W K6A O1 144.2(3) . 2_656
O6W K6A O1 156.0(3) . 2_656
O5W K6A O1 77.5(4) . 2_656
O19 K6A O1 82.15(16) 8_455 2_656
O14W K6A O11W 41(5) 6_565 6_565
K6B K6A O11W 59(3) . 6_565
O10W K6A O11W 68.8(4) . 6_565
O6W K6A O11W 71.9(5) . 6_565
O5W K6A O11W 75.3(7) . 6_565
O19 K6A O11W 99.3(6) 8_455 6_565
O1 K6A O11W 131.9(5) 2_656 6_565
O14W K6A O4W 35(5) 6_565 6_565
K6B K6A O4W 49(3) . 6_565
O10W K6A O4W 77.8(4) . 6_565
O6W K6A O4W 81.8(4) . 6_565
O5W K6A O4W 71.7(5) . 6_565
O19 K6A O4W 97.1(4) 8_455 6_565
O1 K6A O4W 122.1(4) 2_656 6_565
O11W K6A O4W 9.9(5) 6_565 6_565
O14W K6A O27 175(5) 6_565 .
K6B K6A O27 141(4) . .
O10W K6A O27 76.6(3) . .
O6W K6A O27 85.4(3) . .
O5W K6A O27 85.8(3) . .
O19 K6A O27 114.09(19) 8_455 .
O1 K6A O27 72.64(17) 2_656 .
O11W K6A O27 142.2(5) 6_565 .
O4W K6A O27 147.7(3) 6_565 .
O14W K6A O7 110(5) 6_565 2_656
K6B K6A O7 110(3) . 2_656
O10W K6A O7 125.0(4) . 2_656
O6W K6A O7 105.7(3) . 2_656
O5W K6A O7 132.0(4) . 2_656
O19 K6A O7 48.03(12) 8_455 2_656
O1 K6A O7 57.21(13) 2_656 2_656
O11W K6A O7 147.1(6) 6_565 2_656
O4W K6A O7 144.7(4) 6_565 2_656
O27 K6A O7 67.43(15) . 2_656
O14W K6A B8 91(5) 6_565 8_455
K6B K6A B8 106(3) . 8_455
O10W K6A B8 118.0(4) . 8_455
O6W K6A B8 90.7(3) . 8_455
O5W K6A B8 156.7(4) . 8_455
O19 K6A B8 26.39(14) 8_455 8_455
O1 K6A B8 79.24(17) 2_656 8_455
O11W K6A B8 120.8(6) 6_565 8_455
O4W K6A B8 121.1(4) 6_565 8_455
O27 K6A B8 88.45(19) . 8_455
O7 K6A B8 27.46(13) 2_656 8_455
O14W K6B K6A 62(10) 6_565 .
O14W K6B O5W 135(10) 6_565 .
K6A K6B O5W 101(4) . .
O14W K6B O4W 76(10) 6_565 6_565
K6A K6B O4W 121(3) . 6_565
O5W K6B O4W 80.7(10) . 6_565
O14W K6B O11W 67(10) 6_565 6_565
K6A K6B O11W 110(3) . 6_565
O5W K6B O11W 83.1(12) . 6_565
O4W K6B O11W 11.0(5) 6_565 6_565
O14W K6B O19 60(10) 6_565 8_455
K6A K6B O19 86(3) . 8_455
O5W K6B O19 165.6(14) . 8_455
O4W K6B O19 107.1(14) 6_565 8_455
O11W K6B O19 106.9(14) 6_565 8_455
O14W K6B O1 136(10) 6_565 2_656
K6A K6B O1 93(4) . 2_656
O5W K6B O1 82.3(10) . 2_656
O4W K6B O1 143.9(16) 6_565 2_656
O11W K6B O1 154.3(16) 6_565 2_656
O19 K6B O1 84.5(9) 8_455 2_656
O14W K6B O10W 59(10) 6_565 .
K6A K6B O10W 46(3) . .
O5W K6B O10W 78.8(10) . .
O4W K6B O10W 78.0(9) 6_565 .
O11W K6B O10W 67.8(8) 6_565 .
O19 K6B O10W 114.3(12) 8_455 .
O1 K6B O10W 129.2(16) 2_656 .
O14W K6B O15W 137(10) 6_565 6_565
K6A K6B O15W 152(4) . 6_565
O5W K6B O15W 78.4(10) . 6_565
O4W K6B O15W 86.8(13) 6_565 6_565
O11W K6B O15W 97.8(14) 6_565 6_565
O19 K6B O15W 89.8(11) 8_455 6_565
O1 K6B O15W 58.6(7) 2_656 6_565
O10W K6B O15W 154.3(13) . 6_565
O14W K6B K5B 101(10) 6_565 6_565
K6A K6B K5B 162(4) . 6_565
O5W K6B K5B 88.4(11) . 6_565
O4W K6B K5B 45.1(8) 6_565 6_565
O11W K6B K5B 55.6(9) 6_565 6_565
O19 K6B K5B 88.9(11) 8_455 6_565
O1 K6B K5B 102.9(11) 2_656 6_565
O10W K6B K5B 123.1(12) . 6_565
O15W K6B K5B 44.7(7) 6_565 6_565
O14W K6B O6W 35(10) 6_565 .
K6A K6B O6W 42(3) . .
O5W K6B O6W 103.9(12) . .
O4W K6B O6W 80.3(9) 6_565 .
O11W K6B O6W 69.4(8) 6_565 .
O19 K6B O6W 89.6(9) 8_455 .
O1 K6B O6W 134.9(16) 2_656 .
O10W K6B O6W 25.1(4) . .
O15W K6B O6W 166.3(16) 6_565 .
K5B K6B O6W 121.6(12) 6_565 .
O14W K6B O50A 42(10) 6_565 .
K6A K6B O50A 104(3) . .
O5W K6B O50A 131.6(15) . .
O4W K6B O50A 50.9(9) 6_565 .
O11W K6B O50A 49.6(10) 6_565 .
O19 K6B O50A 57.3(8) 8_455 .
O1 K6B O50A 135.6(13) 2_656 .
O10W K6B O50A 89.9(10) . .
O15W K6B O50A 96.4(13) 6_565 .
K5B K6B O50A 59.0(9) 6_565 .
O6W K6B O50A 71.8(8) . .

loop_
_geom_bond_atom_site_label_1
_geom_bond_atom_site_label_2
_geom_bond_distance
_geom_bond_site_symmetry_2
V1 O1 1.622(4) .
V1 O8 1.935(4) .
V1 O9 1.938(4) .
V1 O10 1.940(4) .
V1 O7 2.007(4) .
V1 V6 2.9955(13) .
V1 V2 3.0049(13) .
V1 K1 3.5531(9) .
V1 K6B 3.59(3) 2_656
V1 K6A 3.616(5) 2_656
V1 K5A 3.738(4) .
V2 O2 1.640(4) .
V2 O12 1.924(4) .
V2 O10 1.932(4) .
V2 O9 1.937(4) .
V2 O11 1.971(4) .
V2 V3 3.0390(13) .
V2 K3A 3.549(9) .
V2 K3B 3.626(11) .
V2 K1 3.8214(9) .
V3 O3 1.622(4) .
V3 O14 1.935(4) .
V3 O11 1.938(4) .
V3 O12 1.954(4) .
V3 O13 2.012(4) .
V3 V4 2.9904(13) .
V3 K3A 3.469(9) .
V3 K3B 3.533(10) .
V4 O4 1.616(4) .
V4 O12 1.924(4) .
V4 O16 1.936(4) .
V4 O14 1.944(4) .
V4 O15 1.944(4) .
V4 V5 2.9860(13) .
V4 K3B 3.507(8) .
V4 K4A 3.558(4) 4_656
V4 K3A 3.732(8) .
V4 K4B 3.780(4) 4_656
V5 O5 1.622(4) .
V5 O15 1.916(4) .
V5 O18 1.932(4) .
V5 O16 1.947(4) .
V5 O17 2.000(4) .
V5 V6 2.9911(13) .
V5 K3B 3.444(11) 6_566
V5 K3A 3.509(9) 6_566
V5 K4A 3.576(4) 4_656
V5 K4B 3.701(4) 4_656
V6 O6 1.622(4) .
V6 O10 1.923(4) .
V6 O16 1.936(4) .
V6 O18 1.954(4) .
V6 O8 1.965(4) .
V6 K5A 3.550(4) .
V6 K5B 3.952(5) .
B1 O22 1.358(7) .
B1 O21 1.369(7) .
B1 O23 1.377(8) .
B1 K5B 3.271(8) 3_545
B1 K5A 3.495(7) 3_545
B2 O20 1.457(7) .
B2 O18 1.459(7) 7_657
B2 O21 1.481(7) .
B2 O13 1.492(7) .
B2 K3B 3.087(12) 4_646
B2 K3A 3.259(11) 4_646
B3 O19 1.433(7) .
B3 O8 1.467(7) 7_657
B3 O22 1.488(7) .
B3 O13 1.523(7) .
B3 K6B 3.54(3) 8_556
B4 O24 1.433(7) .
B4 O15 1.461(7) 7_657
B4 O25 1.491(7) .
B4 O7 1.512(7) .
B5 O24 1.422(7) .
B5 O9 1.483(7) .
B5 O28 1.487(7) .
B5 O17 1.516(7) 7_657
B5 K2 3.325(6) .
B5 K1 3.387(6) .
B6 O28 1.339(7) .
B6 O26 1.364(7) .
B6 O27 1.378(7) .
B6 K4B 3.230(8) .
B6 K4A 3.270(7) .
B6 K2 3.358(7) .
B6 K1 3.488(7) .
B7 O11 1.461(7) .
B7 O20 1.469(7) .
B7 O26 1.472(7) .
B7 O17 1.511(7) 7_657
B8 O19 1.434(7) .
B8 O29 1.470(7) .
B8 O14 1.482(6) .
B8 O7 1.511(7) 7_657
B8 K6A 3.224(7) 8_556
B8 K6B 3.45(3) 8_556
B9 O25 1.349(7) .
B9 O29 1.360(7) 7_657
B9 O30 1.373(7) .
B9 K4A 3.524(7) 2_656
O1 K1 2.738(4) .
O1 K6B 2.84(3) 2_656
O1 K6A 2.947(7) 2_656
O1 K5A 3.042(5) .
O2 K3A 3.060(10) .
O2 K1 3.173(4) .
O2 K3B 3.229(11) .
O3 K3A 2.868(10) .
O3 K3B 3.019(11) .
O4 K4A 2.694(5) 4_656
O4 K4B 2.876(6) 4_656
O4 K3B 3.010(7) .
O4 K3A 3.329(9) .
O5 K3A 2.666(10) 6_566
O5 K3B 2.670(12) 6_566
O5 K4A 2.758(5) 4_656
O5 K4B 2.760(6) 4_656
O6 K5A 2.735(5) .
O6 K5B 2.843(6) .
O7 K6A 3.133(6) 2_656
O7 K6B 3.40(4) 2_656
O9 K1 3.102(4) .
O10 K5A 3.176(5) .
O12 K3B 2.643(11) .
O12 K3A 2.701(9) .
O15 K4A 3.347(5) 4_656
O18 K3B 3.129(11) 6_566
O18 K3A 3.202(10) 6_566
O19 K6B 2.83(3) 8_556
O19 K6A 2.853(6) 8_556
O20 K3B 3.015(10) 4_646
O20 K3A 3.312(9) 4_646
O21 K3B 2.586(11) 4_646
O21 K3A 2.687(10) 4_646
O22 K5B 2.779(6) 3_545
O22 K5A 3.279(5) 3_545
O23 K5A 2.809(5) 3_545
O23 K5A 2.865(6) 4_646
O23 K5B 2.875(6) 3_545
O23 K5B 3.112(7) 4_646
O24 K2 2.915(4) .
O25 K4A 3.236(6) 6_556
O26 K4B 2.805(5) .
O26 K4A 3.102(5) .
O27 K4A 2.671(6) .
O27 K4B 2.798(6) .
O27 K6A 3.089(7) .
O28 K1 2.726(4) .
O28 K2 2.742(4) .
O29 K6A 3.244(7) 8_556
O30 K2 2.890(4) 5_657
O30 K4A 3.092(6) 2_656
O1W O8W 0.668(15) .
O1W K2 2.743(10) .
O2W O9W 0.770(14) .
O2W K4B 3.060(6) .
O3W K4B 2.709(7) .
O3W K4A 3.283(7) .
O4W O11W 0.52(3) .
O4W K5B 2.299(17) .
O4W K6B 2.68(5) 6_566
O4W K5A 2.806(15) .
O4W K6A 3.05(2) 6_566
O5W O7W 0.818(14) .
O5W K6B 2.65(3) .
O5W K6A 2.832(16) .
O5W K3A 3.231(17) .
O6W O10W 1.354(16) .
O6W O13W 1.646(14) .
O6W K6A 2.751(13) .
O6W K4B 2.836(11) .
O6W K4A 2.907(11) .
O6W K6B 3.19(4) .
O7W K3A 2.501(16) .
O7W K3B 2.851(15) .
O7W K6B 3.41(3) .
O8W K2 2.543(16) .
O8W K3B 3.392(19) 3_445
O9W K4B 2.963(16) .
O10W K4B 2.352(11) .
O10W K6A 2.487(14) .
O10W K4A 2.731(11) .
O10W K6B 2.89(4) .
O11W K6B 2.75(5) 6_566
O11W K5B 2.79(2) .
O11W K6A 3.02(3) 6_566
O11W K5A 3.318(19) .
O12W O13W 1.677(10) 2_655
O12W O13W 1.678(11) .
O14W K6B 0.37(6) 6_566
O14W K6A 0.56(5) 6_566
O14W K5B 3.27(6) .
O15W O15W 1.60(2) 5_667
O15W K5B 2.342(13) .
O15W K5A 2.621(13) 5_667
O15W K5A 2.635(12) .
O15W K5B 2.798(14) 5_667
O15W K6B 2.95(4) 6_566
O50A O50B 0.91(3) .
O50A O50A 1.05(4) 2_655
O50A O50B 1.53(3) 2_655
O50A K5B 3.15(3) 6_565
O50A K6B 3.20(5) .
O50A K6A 3.41(2) .
O50B O50B 1.45(5) 2_655
O50B K6B 3.21(4) .
O50B K6A 3.25(3) .
K4A K4B 0.750(4) .
K5A K5B 0.780(6) .
K5B K6B 3.19(5) 6_566
K6A K6B 0.63(4) .
